data_7207969
loop_
_publ_author_name
'Yong, Guo-Ping'
'Zhang, Yi-Man'
'She, Wen-Long'

_publ_section_title
;
 Anion--\p interactions in new electron-deficient \p systems: the
 relevance to solid phosphorescent colors
;
_journal_issue 11
_journal_name_full CrystEngComm
_journal_page_first 3923
_journal_paper_doi 10.1039/c2ce06702a
_journal_volume 14
_journal_year 2012
_chemical_formula_sum 'C18 H15 Cl N4 O7'
_chemical_formula_weight 434.79
_chemical_name_systematic
;
?
;
_space_group_IT_number 13
_symmetry_cell_setting monoclinic
_symmetry_space_group_name_Hall '-P 2yc'
_symmetry_space_group_name_H-M 'P 1 2/c 1'
_atom_sites_solution_hydrogens geom
_atom_sites_solution_primary direct
_atom_sites_solution_secondary difmap
_audit_creation_method SHELXL-97
_cell_angle_alpha 90.00
_cell_angle_beta 103.04(3)
_cell_angle_gamma 90.00
_cell_formula_units_Z 2
_cell_length_a 6.8215(14)
_cell_length_b 11.724(2)
_cell_length_c 11.570(2)
_cell_measurement_temperature 293(2)
_cell_volume 901.5(3)
_computing_structure_refinement 'SHELXL-97 (Sheldrick, 1997)'
_computing_structure_solution 'SHELXS-97 (Sheldrick, 1990)'
_diffrn_ambient_temperature 293(2)
_diffrn_measured_fraction_theta_full 0.997
_diffrn_measured_fraction_theta_max 0.997
_diffrn_radiation_monochromator graphite
_diffrn_radiation_source 'fine-focus sealed tube'
_diffrn_radiation_type MoK\a
_diffrn_radiation_wavelength 0.71073
_diffrn_reflns_av_R_equivalents 0.0534
_diffrn_reflns_av_sigmaI/netI 0.0654
_diffrn_reflns_limit_h_max 7
_diffrn_reflns_limit_h_min -7
_diffrn_reflns_limit_k_max 12
_diffrn_reflns_limit_k_min -13
_diffrn_reflns_limit_l_max 13
_diffrn_reflns_limit_l_min -13
_diffrn_reflns_number 3840
_diffrn_reflns_theta_full 24.40
_diffrn_reflns_theta_max 24.40
_diffrn_reflns_theta_min 3.48
_exptl_absorpt_coefficient_mu 0.266
_exptl_absorpt_correction_T_max 0.943
_exptl_absorpt_correction_T_min 0.928
_exptl_absorpt_correction_type multi-scan
_exptl_crystal_density_diffrn 1.598
_exptl_crystal_density_method 'not measured'
_exptl_crystal_F_000 446
_exptl_crystal_size_max 0.28
_exptl_crystal_size_mid 0.26
_exptl_crystal_size_min 0.22
_refine_diff_density_max 0.755
_refine_diff_density_min -0.635
_refine_diff_density_rms 0.149
_refine_ls_extinction_coef 0.02(2)
_refine_ls_extinction_expression Fc^*^=kFc[1+0.001xFc^2^\l^3^/sin(2\q)]^-1/4^
_refine_ls_extinction_method SHELXL
_refine_ls_goodness_of_fit_ref 1.698
_refine_ls_hydrogen_treatment mixed
_refine_ls_matrix_type full
_refine_ls_number_parameters 142
_refine_ls_number_reflns 1482
_refine_ls_number_restraints 0
_refine_ls_restrained_S_all 1.698
_refine_ls_R_factor_all 0.2046
_refine_ls_R_factor_gt 0.1628
_refine_ls_shift/su_max 0.000
_refine_ls_shift/su_mean 0.000
_refine_ls_structure_factor_coef Fsqd
_refine_ls_weighting_details 'calc w=1/[\s^2^(Fo^2^)+(0.2000P)^2^+0.0000P] where P=(Fo^2^+2Fc^2^)/3'
_refine_ls_weighting_scheme calc
_refine_ls_wR_factor_gt 0.4625
_refine_ls_wR_factor_ref 0.4937
_reflns_number_gt 890
_reflns_number_total 1482
_reflns_threshold_expression >2sigma(I)
_cod_data_source_file c2ce06702a.txt
_cod_data_source_block 2
_cod_original_sg_symbol_H-M P2/c
_cod_database_code 7207969

loop_
_symmetry_equiv_pos_as_xyz
'x, y, z'
'-x, y, -z+1/2'
'-x, -y, -z'
'x, -y, z-1/2'

loop_
_atom_site_label
_atom_site_type_symbol
_atom_site_fract_x
_atom_site_fract_y
_atom_site_fract_z
_atom_site_U_iso_or_equiv
_atom_site_adp_type
_atom_site_occupancy
_atom_site_symmetry_multiplicity
_atom_site_calc_flag
_atom_site_refinement_flags
Cl1 Cl 0.0000 -0.2986(9) 0.2500 0.253(5) Uani 1 2 d S
C1 C 0.2482(11) 0.2507(8) 0.1842(8) 0.055(2) Uani 1 1 d .
C2 C 0.2413(13) 0.3483(9) 0.2494(9) 0.068(3) Uani 1 1 d .
H2A H 0.2323 0.3447 0.3284 0.082 Uiso 1 1 calc R
C3 C 0.2480(14) 0.4492(9) 0.1946(10) 0.079(3) Uani 1 1 d .
H3A H 0.2422 0.5161 0.2368 0.095 Uiso 1 1 calc R
C4 C 0.2636(15) 0.4570(9) 0.0743(10) 0.083(3) Uani 1 1 d .
H4A H 0.2676 0.5277 0.0385 0.099 Uiso 1 1 calc R
C5 C 0.2725(15) 0.3610(10) 0.0135(9) 0.080(3) Uani 1 1 d .
H5A H 0.2851 0.3645 -0.0648 0.097 Uiso 1 1 calc R
C6 C 0.2676(12) 0.1469(8) 0.0263(7) 0.057(2) Uani 1 1 d .
H6A H 0.2774 0.1262 -0.0498 0.068 Uiso 1 1 calc R
C7 C 0.2560(10) 0.0770(8) 0.1131(7) 0.051(2) Uani 1 1 d .
C8 C 0.2525(12) -0.0490(8) 0.1262(7) 0.058(2) Uani 1 1 d .
C9 C 0.2453(13) -0.1231(8) 0.0131(8) 0.059(2) Uani 1 1 d .
N1 N 0.2461(10) 0.1414(6) 0.2137(6) 0.056(2) Uani 1 1 d .
H1A H 0.2399 0.1149 0.2821 0.067 Uiso 1 1 calc R
N2 N 0.2627(10) 0.2547(6) 0.0679(6) 0.057(2) Uani 1 1 d .
O1 O 0.2480(12) -0.0930(6) 0.2196(6) 0.090(3) Uani 1 1 d .
O2 O 0.2659(14) -0.2244(7) 0.0294(6) 0.101(3) Uani 1 1 d .
O3 O 0.2224(10) -0.0696(6) -0.0793(5) 0.076(2) Uani 1 1 d .
O4 O 0.5000 -0.3232(11) 0.2500 0.116(6) Uani 1 2 d S
H1 H 0.576(14) -0.285(8) 0.269(9) 0.06(3) Uiso 1 1 d .

loop_
_atom_site_aniso_label
_atom_site_aniso_U_11
_atom_site_aniso_U_22
_atom_site_aniso_U_33
_atom_site_aniso_U_23
_atom_site_aniso_U_13
_atom_site_aniso_U_12
Cl1 0.281(14) 0.202(11) 0.263(11) 0.000 0.031(10) 0.000
C1 0.050(4) 0.053(6) 0.061(5) -0.003(4) 0.012(4) 0.013(4)
C2 0.070(6) 0.060(6) 0.072(6) -0.006(5) 0.011(5) -0.009(4)
C3 0.080(7) 0.054(6) 0.100(8) -0.015(6) 0.014(6) -0.009(5)
C4 0.106(8) 0.047(6) 0.092(8) 0.002(6) 0.015(6) -0.010(5)
C5 0.091(7) 0.080(8) 0.071(6) 0.022(6) 0.018(5) -0.013(5)
C6 0.073(5) 0.060(6) 0.037(4) 0.006(4) 0.012(4) -0.001(4)
C7 0.056(4) 0.052(5) 0.047(4) 0.001(4) 0.017(3) -0.003(4)
C8 0.079(6) 0.055(6) 0.042(5) -0.001(4) 0.019(4) 0.007(4)
C9 0.066(5) 0.050(6) 0.061(6) -0.005(5) 0.015(4) 0.000(4)
N1 0.070(5) 0.052(5) 0.048(4) 0.001(3) 0.017(3) 0.003(3)
N2 0.071(4) 0.050(5) 0.050(4) 0.008(3) 0.014(3) 0.001(3)
O1 0.161(7) 0.053(4) 0.061(4) 0.011(4) 0.038(4) 0.016(4)
O2 0.170(8) 0.053(5) 0.077(5) -0.012(4) 0.022(5) 0.006(4)
O3 0.112(5) 0.076(5) 0.043(4) -0.001(3) 0.023(3) 0.007(4)
O4 0.120(12) 0.044(7) 0.161(14) 0.000 -0.019(10) 0.000

loop_
_atom_type_symbol
_atom_type_description
_atom_type_scat_dispersion_real
_atom_type_scat_dispersion_imag
_atom_type_scat_source
C C 0.0033 0.0016 'International Tables Vol C Tables 4.2.6.8 and 6.1.1.4'
H H 0.0000 0.0000 'International Tables Vol C Tables 4.2.6.8 and 6.1.1.4'
N N 0.0061 0.0033 'International Tables Vol C Tables 4.2.6.8 and 6.1.1.4'
O O 0.0106 0.0060 'International Tables Vol C Tables 4.2.6.8 and 6.1.1.4'
Cl Cl 0.1484 0.1585 'International Tables Vol C Tables 4.2.6.8 and 6.1.1.4'

loop_
_geom_angle_atom_site_label_1
_geom_angle_atom_site_label_2
_geom_angle_atom_site_label_3
_geom_angle
N1 C1 N2 107.0(7)
N1 C1 C2 131.1(9)
N2 C1 C2 121.9(9)
C3 C2 C1 117.5(9)
C2 C3 C4 122.3(9)
C5 C4 C3 118.9(9)
C4 C5 N2 120.0(9)
C7 C6 N2 107.5(7)
C6 C7 N1 108.7(8)
C6 C7 C8 134.7(8)
N1 C7 C8 116.6(7)
O1 C8 C7 121.4(8)
O1 C8 C9 120.7(9)
C7 C8 C9 117.8(7)
O2 C9 O3 129.2(9)
O2 C9 C8 115.8(9)
O3 C9 C8 115.0(9)
C1 N1 C7 107.6(7)
C6 N2 C1 109.2(7)
C6 N2 C5 131.4(8)
C1 N2 C5 119.4(8)

loop_
_geom_bond_atom_site_label_1
_geom_bond_atom_site_label_2
_geom_bond_distance
C1 N1 1.326(11)
C1 N2 1.372(11)
C1 C2 1.377(13)
C2 C3 1.349(14)
C3 C4 1.423(15)
C4 C5 1.335(15)
C5 N2 1.404(12)
C6 C7 1.313(11)
C6 N2 1.356(11)
C7 N1 1.402(11)
C7 C8 1.485(13)
C8 O1 1.204(9)
C8 C9 1.562(12)
C9 O2 1.207(12)
C9 O3 1.219(10)
